data_1515700
loop_
_publ_author_name
'Patil, Siddappa'
'Deally, Anthony'
'Gleeson, Brendan'
'M\"uller-Bunz, Helge'
'Paradisi, Francesca'
'Tacke, Matthias'

_publ_section_title
;
 Novel benzyl-substituted N-heterocyclic carbene-silver acetate complexes:
 synthesis, cytotoxicity and antibacterial studies.
;
_journal_issue 1
_journal_name_full 'Metallomics : integrated biometal science'
_journal_page_first 74
_journal_page_last 88
_journal_paper_doi 10.1039/c0mt00034e
_journal_volume 3
_journal_year 2011
_chemical_formula_moiety 'C16 H14 N3, H2 O, Br'
_chemical_formula_sum 'C16 H16 Br N3 O'
_chemical_formula_weight 346.23
_chemical_name_systematic
;
?
;
_space_group_IT_number 14
_space_group_name_Hall '-P 2yn'
_symmetry_cell_setting monoclinic
_symmetry_space_group_name_Hall '-P 2yn'
_symmetry_space_group_name_H-M 'P 1 21/n 1'
_atom_sites_solution_hydrogens geom
_atom_sites_solution_primary direct
_atom_sites_solution_secondary difmap
_audit_creation_method SHELXL-97
_cell_angle_alpha 90.00
_cell_angle_beta 90.326(2)
_cell_angle_gamma 90.00
_cell_formula_units_Z 4
_cell_length_a 7.0820(2)
_cell_length_b 15.9788(3)
_cell_length_c 13.7653(3)
_cell_measurement_reflns_used 11184
_cell_measurement_temperature 293(2)
_cell_measurement_theta_max 24.68
_cell_measurement_theta_min 3.46
_cell_volume 1557.68(6)
_computing_cell_refinement
;
CrysAlisPro, Oxford Diffraction Ltd.,
Version 1.171.33.55 (release 05-01-2010 CrysAlis171 .NET)
(compiled Jan 5 2010,16:28:46)
;
_computing_data_collection
;
CrysAlisPro, Oxford Diffraction Ltd.,
Version 1.171.33.55 (release 05-01-2010 CrysAlis171 .NET)
(compiled Jan 5 2010,16:28:46)
;
_computing_data_reduction
;
CrysAlisPro, Oxford Diffraction Ltd.,
Version 1.171.33.55 (release 05-01-2010 CrysAlis171 .NET)
(compiled Jan 5 2010,16:28:46)
;
_computing_structure_refinement 'SHELXL-97 (Sheldrick, 1997)'
_computing_structure_solution 'SHELXS-97 (Sheldrick, 1990)'
_diffrn_ambient_temperature 293(2)
_diffrn_detector_area_resol_mean 10.3196
_diffrn_measured_fraction_theta_full 0.996
_diffrn_measured_fraction_theta_max 0.996
_diffrn_measurement_device_type 'SuperNova, Dual, Cu at zero, Atlas'
_diffrn_measurement_method '\w scans'
_diffrn_radiation_monochromator mirror
_diffrn_radiation_source 'SuperNova (Mo) X-ray Source'
_diffrn_radiation_type MoK\a
_diffrn_radiation_wavelength 0.71073
_diffrn_reflns_av_R_equivalents 0.0345
_diffrn_reflns_av_sigmaI/netI 0.0197
_diffrn_reflns_limit_h_max 8
_diffrn_reflns_limit_h_min -8
_diffrn_reflns_limit_k_max 18
_diffrn_reflns_limit_k_min -18
_diffrn_reflns_limit_l_max 16
_diffrn_reflns_limit_l_min -16
_diffrn_reflns_number 22628
_diffrn_reflns_theta_full 24.73
_diffrn_reflns_theta_max 24.73
_diffrn_reflns_theta_min 3.47
_exptl_absorpt_coefficient_mu 2.641
_exptl_absorpt_correction_T_max 0.6202
_exptl_absorpt_correction_T_min 0.4613
_exptl_absorpt_correction_type multi-scan
_exptl_absorpt_process_details
;
SADABS v.2.10 (Bruker,2003) was used for absorption correction.
R(int) for selected reflections was 0.081 before and 0.024 after
correction. The Ratio of minimum to maximum transmission is 0.743723.
The \l/2 correction factor is 0.0015
;
_exptl_crystal_colour colourless
_exptl_crystal_density_diffrn 1.476
_exptl_crystal_density_method 'not measured'
_exptl_crystal_description block
_exptl_crystal_F_000 704
_exptl_crystal_size_max 0.3
_exptl_crystal_size_mid 0.2
_exptl_crystal_size_min 0.2
_refine_diff_density_max 0.425
_refine_diff_density_min -0.615
_refine_diff_density_rms 0.045
_refine_ls_extinction_method none
_refine_ls_goodness_of_fit_ref 1.040
_refine_ls_hydrogen_treatment mixed
_refine_ls_matrix_type full
_refine_ls_number_parameters 197
_refine_ls_number_reflns 2655
_refine_ls_number_restraints 2
_refine_ls_restrained_S_all 1.040
_refine_ls_R_factor_all 0.0317
_refine_ls_R_factor_gt 0.0271
_refine_ls_shift/su_max 0.001
_refine_ls_shift/su_mean 0.000
_refine_ls_structure_factor_coef Fsqd
_refine_ls_weighting_details 'calc w=1/[\s^2^(Fo^2^)+(0.0287P)^2^+0.9378P] where P=(Fo^2^+2Fc^2^)/3'
_refine_ls_weighting_scheme calc
_refine_ls_wR_factor_gt 0.0664
_refine_ls_wR_factor_ref 0.0688
_reflns_number_gt 2369
_reflns_number_total 2655
_reflns_threshold_expression I>2\s(I)
_cod_data_source_file c0mt00034e.txt
_cod_data_source_block tac103(3c)
_cod_original_sg_symbol_H-M 'P 21/n'
_cod_original_formula_sum 'C16 H16 N3 Br O'
_cod_database_code 1515700

loop_
_symmetry_equiv_pos_as_xyz
'x, y, z'
'-x+1/2, y+1/2, -z+1/2'
'-x, -y, -z'
'x-1/2, -y-1/2, z-1/2'

loop_
_atom_site_label
_atom_site_type_symbol
_atom_site_fract_x
_atom_site_fract_y
_atom_site_fract_z
_atom_site_U_iso_or_equiv
_atom_site_adp_type
_atom_site_occupancy
_atom_site_symmetry_multiplicity
_atom_site_calc_flag
_atom_site_refinement_flags
Br Br 0.47714(3) 0.746357(14) 0.769528(19) 0.05250(11) Uani 1 1 d .
C1 C 0.5481(3) 0.97239(13) 0.84866(15) 0.0412(5) Uani 1 1 d .
H1 H 0.5885 0.9171 0.8455 0.049 Uiso 1 1 calc R
C2 C 0.3813(3) 0.99144(14) 0.89561(16) 0.0454(5) Uani 1 1 d .
H2 H 0.3101 0.9494 0.9243 0.055 Uiso 1 1 calc R
C3 C 0.3216(3) 1.07386(14) 0.89934(15) 0.0425(5) Uani 1 1 d .
C7 C 0.1525(4) 1.09523(16) 0.95215(18) 0.0547(6) Uani 1 1 d .
N1 N 0.0221(3) 1.11159(16) 0.99638(19) 0.0768(7) Uani 1 1 d .
C4 C 0.4257(3) 1.13638(14) 0.85514(18) 0.0514(6) Uani 1 1 d .
H4 H 0.3834 1.1915 0.8564 0.062 Uiso 1 1 calc R
C5 C 0.5929(3) 1.11650(13) 0.80910(17) 0.0460(5) Uani 1 1 d .
H5 H 0.6637 1.1585 0.7799 0.055 Uiso 1 1 calc R
C6 C 0.6554(3) 1.03476(12) 0.80628(13) 0.0331(4) Uani 1 1 d .
C8 C 0.8385(3) 1.01299(13) 0.75581(14) 0.0369(5) Uani 1 1 d .
H8A H 0.9120 1.0635 0.7463 0.044 Uiso 1 1 calc R
H8B H 0.9116 0.9754 0.7966 0.044 Uiso 1 1 calc R
N2 N 0.8027(2) 0.97294(10) 0.66111(11) 0.0316(4) Uani 1 1 d .
C9 C 0.7821(3) 0.89109(12) 0.64703(14) 0.0353(4) Uani 1 1 d .
H9 H 0.7918 0.8507 0.6954 0.042 Uiso 1 1 calc R
C10 C 0.7772(3) 1.01320(12) 0.57233(13) 0.0319(4) Uani 1 1 d .
C11 C 0.7426(3) 0.95082(13) 0.50432(14) 0.0340(4) Uani 1 1 d .
C12 C 0.7138(3) 0.96900(16) 0.40659(16) 0.0476(6) Uani 1 1 d .
H12 H 0.6924 0.9272 0.3608 0.057 Uiso 1 1 calc R
C13 C 0.7187(3) 1.05192(18) 0.38147(17) 0.0551(6) Uani 1 1 d .
H13 H 0.6990 1.0668 0.3169 0.066 Uiso 1 1 calc R
C14 C 0.7523(3) 1.11455(16) 0.44955(19) 0.0541(6) Uani 1 1 d .
H14 H 0.7537 1.1700 0.4290 0.065 Uiso 1 1 calc R
C15 C 0.7838(3) 1.09717(14) 0.54690(17) 0.0433(5) Uani 1 1 d .
H15 H 0.8078 1.1390 0.5922 0.052 Uiso 1 1 calc R
N3 N 0.7462(2) 0.87538(10) 0.55440(12) 0.0369(4) Uani 1 1 d .
C16 C 0.7145(4) 0.79221(15) 0.51232(18) 0.0568(6) Uani 1 1 d .
H16A H 0.8195 0.7775 0.4720 0.085 Uiso 1 1 calc R
H16B H 0.6010 0.7929 0.4739 0.085 Uiso 1 1 calc R
H16C H 0.7022 0.7518 0.5635 0.085 Uiso 1 1 calc R
O O 0.0446(3) 0.81716(18) 0.80175(16) 0.0857(7) Uani 1 1 d D
H1O H 0.155(3) 0.802(3) 0.797(3) 0.129 Uiso 1 1 d D
H2O H 0.018(6) 0.831(3) 0.8577(17) 0.129 Uiso 1 1 d D

loop_
_atom_site_aniso_label
_atom_site_aniso_U_11
_atom_site_aniso_U_22
_atom_site_aniso_U_33
_atom_site_aniso_U_23
_atom_site_aniso_U_13
_atom_site_aniso_U_12
Br 0.04960(16) 0.04511(16) 0.06296(18) 0.00967(10) 0.01434(12) 0.00813(10)
C1 0.0512(13) 0.0356(11) 0.0369(11) -0.0029(9) 0.0061(9) 0.0019(9)
C2 0.0486(13) 0.0463(12) 0.0416(12) -0.0006(10) 0.0122(10) -0.0059(10)
C3 0.0382(11) 0.0528(13) 0.0366(11) -0.0065(10) 0.0055(9) 0.0026(10)
C7 0.0504(14) 0.0592(15) 0.0547(14) -0.0016(12) 0.0115(12) 0.0057(12)
N1 0.0655(15) 0.0800(16) 0.0852(17) 0.0046(13) 0.0349(13) 0.0178(13)
C4 0.0551(14) 0.0389(12) 0.0604(15) -0.0034(11) 0.0121(11) 0.0087(10)
C5 0.0468(13) 0.0381(12) 0.0534(13) -0.0025(10) 0.0112(10) -0.0023(10)
C6 0.0336(10) 0.0404(11) 0.0254(9) -0.0053(8) -0.0020(8) -0.0002(8)
C8 0.0345(11) 0.0445(11) 0.0317(10) -0.0069(9) -0.0025(8) 0.0003(9)
N2 0.0300(8) 0.0372(9) 0.0275(8) -0.0020(7) 0.0020(6) -0.0001(7)
C9 0.0358(11) 0.0362(11) 0.0339(11) 0.0012(8) 0.0070(8) 0.0021(8)
C10 0.0236(9) 0.0400(11) 0.0321(10) 0.0026(8) 0.0024(7) -0.0011(8)
C11 0.0255(9) 0.0457(12) 0.0308(10) -0.0012(8) 0.0043(7) -0.0035(8)
C12 0.0359(12) 0.0727(16) 0.0341(11) -0.0014(11) 0.0017(9) -0.0085(11)
C13 0.0417(13) 0.0867(19) 0.0368(12) 0.0193(13) -0.0017(10) -0.0077(12)
C14 0.0430(13) 0.0580(15) 0.0614(15) 0.0260(13) 0.0009(11) -0.0045(11)
C15 0.0369(11) 0.0437(12) 0.0493(13) 0.0058(10) 0.0005(9) -0.0050(9)
N3 0.0385(9) 0.0383(9) 0.0340(9) -0.0061(7) 0.0080(7) -0.0022(7)
C16 0.0696(17) 0.0448(14) 0.0563(15) -0.0184(11) 0.0102(13) -0.0051(11)
O 0.0695(13) 0.1201(19) 0.0674(13) 0.0048(13) -0.0043(11) 0.0402(13)

loop_
_atom_type_symbol
_atom_type_description
_atom_type_scat_dispersion_real
_atom_type_scat_dispersion_imag
_atom_type_scat_source
C C 0.0033 0.0016 'International Tables Vol C Tables 4.2.6.8 and 6.1.1.4'
H H 0.0000 0.0000 'International Tables Vol C Tables 4.2.6.8 and 6.1.1.4'
N N 0.0061 0.0033 'International Tables Vol C Tables 4.2.6.8 and 6.1.1.4'
O O 0.0106 0.0060 'International Tables Vol C Tables 4.2.6.8 and 6.1.1.4'
Br Br -0.2901 2.4595 'International Tables Vol C Tables 4.2.6.8 and 6.1.1.4'

loop_
_geom_angle_atom_site_label_1
_geom_angle_atom_site_label_2
_geom_angle_atom_site_label_3
_geom_angle
C2 C1 C6 120.72(19)
C2 C1 H1 119.6
C6 C1 H1 119.6
C1 C2 C3 119.2(2)
C1 C2 H2 120.4
C3 C2 H2 120.4
C2 C3 C4 120.4(2)
C2 C3 C7 119.8(2)
C4 C3 C7 119.7(2)
N1 C7 C3 177.9(3)
C5 C4 C3 119.7(2)
C5 C4 H4 120.2
C3 C4 H4 120.2
C6 C5 C4 120.4(2)
C6 C5 H5 119.8
C4 C5 H5 119.8
C5 C6 C1 119.51(19)
C5 C6 C8 120.39(19)
C1 C6 C8 120.09(18)
N2 C8 C6 111.21(15)
N2 C8 H8A 109.4
C6 C8 H8A 109.4
N2 C8 H8B 109.4
C6 C8 H8B 109.4
H8A C8 H8B 108.0
C9 N2 C10 108.24(16)
C9 N2 C8 125.06(16)
C10 N2 C8 126.66(16)
N3 C9 N2 110.33(17)
N3 C9 H9 124.8
N2 C9 H9 124.8
C15 C10 C11 122.01(19)
C15 C10 N2 131.62(19)
C11 C10 N2 106.36(17)
C10 C11 N3 106.60(16)
C10 C11 C12 121.8(2)
N3 C11 C12 131.6(2)
C13 C12 C11 116.3(2)
C13 C12 H12 121.9
C11 C12 H12 121.9
C12 C13 C14 122.0(2)
C12 C13 H13 119.0
C14 C13 H13 119.0
C15 C14 C13 122.2(2)
C15 C14 H14 118.9
C13 C14 H14 118.9
C14 C15 C10 115.6(2)
C14 C15 H15 122.2
C10 C15 H15 122.2
C9 N3 C11 108.46(16)
C9 N3 C16 125.52(19)
C11 N3 C16 126.03(18)
N3 C16 H16A 109.5
N3 C16 H16B 109.5
H16A C16 H16B 109.5
N3 C16 H16C 109.5
H16A C16 H16C 109.5
H16B C16 H16C 109.5
H1O O H2O 112(4)

loop_
_geom_bond_atom_site_label_1
_geom_bond_atom_site_label_2
_geom_bond_distance
C1 C2 1.384(3)
C1 C6 1.384(3)
C1 H1 0.9300
C2 C3 1.384(3)
C2 H2 0.9300
C3 C4 1.385(3)
C3 C7 1.445(3)
C7 N1 1.139(3)
C4 C5 1.383(3)
C4 H4 0.9300
C5 C6 1.380(3)
C5 H5 0.9300
C6 C8 1.515(3)
C8 N2 1.473(2)
C8 H8A 0.9700
C8 H8B 0.9700
N2 C9 1.330(3)
N2 C10 1.392(2)
C9 N3 1.323(3)
C9 H9 0.9300
C10 C15 1.388(3)
C10 C11 1.388(3)
C11 N3 1.389(3)
C11 C12 1.390(3)
C12 C13 1.370(4)
C12 H12 0.9300
C13 C14 1.391(4)
C13 H13 0.9300
C14 C15 1.385(3)
C14 H14 0.9300
C15 H15 0.9300
N3 C16 1.466(3)
C16 H16A 0.9600
C16 H16B 0.9600
C16 H16C 0.9600
O H1O 0.821(19)
O H2O 0.821(19)

loop_
_geom_hbond_atom_site_label_D
_geom_hbond_atom_site_label_H
_geom_hbond_atom_site_label_A
_geom_hbond_distance_DH
_geom_hbond_distance_HA
_geom_hbond_distance_DA
_geom_hbond_angle_DHA
_geom_hbond_site_symmetry_A
O H1O Br 0.821(19) 2.48(2) 3.298(2) 174(4) .
O H2O N1 0.821(19) 2.23(2) 3.042(3) 169(4) 3_577

loop_
_geom_torsion_atom_site_label_1
_geom_torsion_atom_site_label_2
_geom_torsion_atom_site_label_3
_geom_torsion_atom_site_label_4
_geom_torsion
C6 C1 C2 C3 0.4(3)
C1 C2 C3 C4 1.1(3)
C1 C2 C3 C7 -177.0(2)
C2 C3 C4 C5 -1.7(4)
C7 C3 C4 C5 176.5(2)
C3 C4 C5 C6 0.6(4)
C4 C5 C6 C1 1.0(3)
C4 C5 C6 C8 180.0(2)
C2 C1 C6 C5 -1.5(3)
C2 C1 C6 C8 179.52(19)
C5 C6 C8 N2 -104.4(2)
C1 C6 C8 N2 74.6(2)
C6 C8 N2 C9 -89.4(2)
C6 C8 N2 C10 88.0(2)
C10 N2 C9 N3 0.4(2)
C8 N2 C9 N3 178.20(16)
C9 N2 C10 C15 -179.9(2)
C8 N2 C10 C15 2.4(3)
C9 N2 C10 C11 -0.7(2)
C8 N2 C10 C11 -178.42(17)
C15 C10 C11 N3 179.96(18)
N2 C10 C11 N3 0.7(2)
C15 C10 C11 C12 0.4(3)
N2 C10 C11 C12 -178.85(18)
C10 C11 C12 C13 -0.9(3)
N3 C11 C12 C13 179.7(2)
C11 C12 C13 C14 0.6(3)
C12 C13 C14 C15 0.3(4)
C13 C14 C15 C10 -0.8(3)
C11 C10 C15 C14 0.4(3)
N2 C10 C15 C14 179.5(2)
N2 C9 N3 C11 0.0(2)
N2 C9 N3 C16 -179.68(19)
C10 C11 N3 C9 -0.4(2)
C12 C11 N3 C9 179.0(2)
C10 C11 N3 C16 179.25(19)
C12 C11 N3 C16 -1.3(3)
